data_8105234
loop_
_publ_author_name
'Zhang, Jun-Chao'
'Chen, Jiang-Li'
'Nie, Feng-Mei'

_publ_section_title
;
 Crystal structure of (pyridine-2-carboxamide-\k2
 N,O)-[tris((1H-benzo[d]imidazol-2-yl)methyl)amine-\k4
 N,N&#x2032;,N&#x2032;&#x2032;,N&#x2032;&#x2032;&#x2032;]nickel(II)
 diperchlorate --- methanol (1/3), C33H39Cl2N9NiO12
;
_journal_issue 3
_journal_name_full 'Zeitschrift f\"ur Kristallographie - New Crystal Structures'
_journal_page_first 607
_journal_page_last 609
_journal_paper_doi 10.1515/ncrs-2019-0847
_journal_volume 235
_journal_year 2020
_chemical_formula_moiety 'C30 H27 N9 Ni O, 2(Cl O4), 3(C H4 O)'
_chemical_formula_sum 'C33 H39 Cl2 N9 Ni O12'
_chemical_formula_weight 883.34
_space_group_crystal_system monoclinic
_space_group_IT_number 14
_space_group_name_Hall '-P 2ybc'
_space_group_name_H-M_alt 'P 1 21/c 1'
_atom_sites_solution_hydrogens geom
_cell_angle_alpha 90
_cell_angle_beta 92.767(5)
_cell_angle_gamma 90
_cell_formula_units_Z 4
_cell_length_a 9.7478(4)
_cell_length_b 20.6247(7)
_cell_length_c 19.0897(11)
_cell_measurement_reflns_used 5406
_cell_measurement_temperature 108.4(2)
_cell_measurement_theta_max 25.3920
_cell_measurement_theta_min 3.6170
_cell_volume 3833.4(3)
_computing_cell_refinement
;
CrysAlisPro, Agilent Technologies,
Version 1.171.37.35 (release 13-08-2014 CrysAlis171 .NET)
(compiled Aug 13 2014,18:06:01)
;
_computing_data_collection
;
CrysAlisPro, Agilent Technologies,
Version 1.171.37.35 (release 13-08-2014 CrysAlis171 .NET)
(compiled Aug 13 2014,18:06:01)
;
_computing_data_reduction
;
CrysAlisPro, Agilent Technologies,
Version 1.171.37.35 (release 13-08-2014 CrysAlis171 .NET)
(compiled Aug 13 2014,18:06:01)
;
_computing_molecular_graphics 'Olex2 (Dolomanov et al., 2009)'
_computing_publication_material 'Olex2 (Dolomanov et al., 2009)'
_computing_structure_refinement 'ShelXL (Sheldrick, 2015)'
_computing_structure_solution 'olex2.solve (Bourhis et al., 2015)'
_diffrn_ambient_temperature 108.4(2)
_diffrn_detector_area_resol_mean 16.0971
_diffrn_detector_type Eos
_diffrn_measured_fraction_theta_full 0.998
_diffrn_measured_fraction_theta_max 0.998
_diffrn_measurement_details
;
#__ type_ start__ end____ width___ exp.time_
  1 omega  -36.00    6.00   1.0000    8.0000
omega____ theta____ kappa____ phi______ frames
    -      -13.1085  -37.0000  -30.0000 42

#__ type_ start__ end____ width___ exp.time_
  2 omega   27.00   53.00   1.0000    8.0000
omega____ theta____ kappa____ phi______ frames
    -       18.4210  -99.0000 -120.0000 26

#__ type_ start__ end____ width___ exp.time_
  3 omega  -39.00    8.00   1.0000    8.0000
omega____ theta____ kappa____ phi______ frames
    -       18.4210  -19.0000 -150.0000 47

#__ type_ start__ end____ width___ exp.time_
  4 omega    0.00   81.00   1.0000    8.0000
omega____ theta____ kappa____ phi______ frames
    -       18.4210   37.0000 -150.0000 81

#__ type_ start__ end____ width___ exp.time_
  5 omega   42.00   85.00   1.0000    8.0000
omega____ theta____ kappa____ phi______ frames
    -       18.4210   57.0000  -60.0000 43

#__ type_ start__ end____ width___ exp.time_
  6 omega  -23.00    4.00   1.0000    8.0000
omega____ theta____ kappa____ phi______ frames
    -      -13.1085   57.0000 -150.0000 27

#__ type_ start__ end____ width___ exp.time_
  7 omega  -40.00   26.00   1.0000    8.0000
omega____ theta____ kappa____ phi______ frames
    -      -13.1085   77.0000    0.0000 66
;
_diffrn_measurement_device 'four-circle diffractometer'
_diffrn_measurement_device_type 'Xcalibur, Eos, Gemini'
_diffrn_measurement_method '\w scans'
_diffrn_radiation_type MoK\a
_diffrn_radiation_wavelength 0.71073
_diffrn_reflns_av_R_equivalents 0.0607
_diffrn_reflns_av_unetI/netI 0.0734
_diffrn_reflns_Laue_measured_fraction_full 0.998
_diffrn_reflns_Laue_measured_fraction_max 0.998
_diffrn_reflns_limit_h_max 12
_diffrn_reflns_limit_h_min -11
_diffrn_reflns_limit_k_max 25
_diffrn_reflns_limit_k_min -25
_diffrn_reflns_limit_l_max 23
_diffrn_reflns_limit_l_min -23
_diffrn_reflns_number 24869
_diffrn_reflns_point_group_measured_fraction_full 0.998
_diffrn_reflns_point_group_measured_fraction_max 0.998
_diffrn_reflns_theta_full 25.242
_diffrn_reflns_theta_max 26.000
_diffrn_reflns_theta_min 2.910
_exptl_absorpt_coefficient_mu 0.720
_exptl_absorpt_correction_T_max 1.00000
_exptl_absorpt_correction_T_min 0.99356
_exptl_absorpt_correction_type multi-scan
_exptl_absorpt_process_details
;
CrysAlisPro, Agilent Technologies,
Version 1.171.37.35 (release 13-08-2014 CrysAlis171 .NET)
(compiled Aug 13 2014,18:06:01)
Empirical absorption correction using spherical harmonics,
 implemented in SCALE3 ABSPACK scaling algorithm.
;
_exptl_crystal_colour purple
_exptl_crystal_density_diffrn 1.531
_exptl_crystal_density_method 'not measured'
_exptl_crystal_description block
_exptl_crystal_F_000 1832
_exptl_crystal_size_max 0.13
_exptl_crystal_size_mid 0.13
_exptl_crystal_size_min 0.125
_refine_diff_density_max 0.595
_refine_diff_density_min -0.585
_refine_diff_density_rms 0.081
_refine_ls_extinction_coef .
_refine_ls_extinction_method none
_refine_ls_goodness_of_fit_ref 1.036
_refine_ls_hydrogen_treatment constr
_refine_ls_matrix_type full
_refine_ls_number_parameters 530
_refine_ls_number_reflns 7508
_refine_ls_number_restraints 0
_refine_ls_restrained_S_all 1.036
_refine_ls_R_factor_all 0.0784
_refine_ls_R_factor_gt 0.0527
_refine_ls_shift/su_max 0.001
_refine_ls_shift/su_mean 0.000
_refine_ls_structure_factor_coef Fsqd
_refine_ls_weighting_details 'w=1/[\s^2^(Fo^2^)+(0.0322P)^2^+3.5203P] where P=(Fo^2^+2Fc^2^)/3'
_refine_ls_weighting_scheme calc
_refine_ls_wR_factor_gt 0.1008
_refine_ls_wR_factor_ref 0.1143
_reflns_Friedel_coverage 0.000
_reflns_Friedel_fraction_full .
_reflns_Friedel_fraction_max .
_reflns_number_gt 5606
_reflns_number_total 7508
_reflns_threshold_expression 'I > 2\s(I)'
_cod_data_source_file suppl_ncrs-2019-0847_suppl.cif
_cod_data_source_block exp_5916
_cod_database_code 8105234
_shelx_space_group_comment
;
The symmetry employed for this shelxl refinement is uniquely defined
by the following loop, which should always be used as a source of
symmetry information in preference to the above space-group names.
They are only intended as comments.
;
_shelx_estimated_absorpt_t_max 0.915
_shelx_estimated_absorpt_t_min 0.912
_olex2_refinement_description
;
1. Fixed Uiso
 At 1.2 times of:
  All C(H) groups, All C(H,H) groups, All N(H) groups, All N(H,H) groups
 At 1.5 times of:
  All C(H,H,H) groups, All O(H) groups, All O(H,H) groups
2. Others
 Sof(H12)=Sof(C33')=Sof(H33D)=Sof(H33E)=Sof(H33F)=1-FVAR(1)
 Sof(H12A)=Sof(C33)=Sof(H33A)=Sof(H33B)=Sof(H33C)=FVAR(1)
3.a Secondary CH2 refined with riding coordinates:
 C1(H1A,H1B), C9(H9C,H9D), C17(H17A,H17B)
3.b Aromatic/amide H refined with riding coordinates:
 N3(H3), N5(H5), N7(H7), C5(H5A), C6(H6), C7(H7A), C8(H8), C13(H13), C14(H14),
 C15(H15), C16(H16), C21(H21), C22(H22), C23(H23), C24(H24), C25(H25), C26(H26),
  C27(H27), C28(H28)
3.c Tetrahedral OH refined with riding coordinates:
 O12(H12A), O12(H12)
3.d X=CH2 refined with riding coordinates:
 N9(H9A,H9B)
3.e Idealised Me refined as rotating group:
 C31(H31A,H31B,H31C), C32(H32A,H32B,H32C), C33(H33A,H33B,H33C), C33'(H33D,H33E,
 H33F)
3.f Idealised tetrahedral OH refined as rotating group:
 O10(H10), O11(H11)
;
_olex2_submission_special_instructions 'No special instructions were received'

loop_
_space_group_symop_operation_xyz
'x, y, z'
'-x, y+1/2, -z+1/2'
'-x, -y, -z'
'x, -y-1/2, z-1/2'

loop_
_atom_site_label
_atom_site_type_symbol
_atom_site_fract_x
_atom_site_fract_y
_atom_site_fract_z
_atom_site_U_iso_or_equiv
_atom_site_adp_type
_atom_site_occupancy
_atom_site_site_symmetry_order
_atom_site_calc_flag
_atom_site_refinement_flags_posn
_atom_site_refinement_flags_adp
_atom_site_refinement_flags_occupancy
_atom_site_disorder_assembly
_atom_site_disorder_group
Ni1 Ni 0.36792(4) 0.20909(2) 0.34483(2) 0.01496(12) Uani 1 1 d . . . . .
Cl1 Cl 0.19645(9) 0.48286(4) 0.08139(4) 0.0224(2) Uani 1 1 d . . . . .
Cl2 Cl 0.65082(10) 0.47245(4) 0.34834(5) 0.0325(2) Uani 1 1 d . . . . .
O1 O 0.3773(2) 0.30770(10) 0.33064(11) 0.0201(5) Uani 1 1 d . . . . .
O2 O 0.1539(3) 0.43044(13) 0.03714(14) 0.0437(7) Uani 1 1 d . . . . .
O3 O 0.3171(3) 0.46345(11) 0.12279(14) 0.0364(7) Uani 1 1 d . . . . .
O4 O 0.0891(3) 0.49937(13) 0.12676(15) 0.0443(7) Uani 1 1 d . . . . .
O5 O 0.2295(3) 0.53884(12) 0.04107(14) 0.0405(7) Uani 1 1 d . . . . .
O6 O 0.6867(3) 0.43379(14) 0.28915(15) 0.0562(9) Uani 1 1 d . . . . .
O7 O 0.5088(3) 0.49175(13) 0.33814(16) 0.0475(8) Uani 1 1 d . . . . .
O8 O 0.7334(3) 0.52928(12) 0.35225(16) 0.0481(8) Uani 1 1 d . . . . .
O9 O 0.6718(4) 0.43478(15) 0.41047(15) 0.0685(11) Uani 1 1 d . . . . .
O10 O 0.6624(3) 0.42116(13) 0.13939(13) 0.0357(6) Uani 1 1 d . . . . .
H10 H 0.6524 0.4249 0.1816 0.054 Uiso 1 1 calc GR . . . .
O11 O 0.8109(3) 0.01081(14) 0.19222(14) 0.0420(7) Uani 1 1 d . . . . .
H11 H 0.7904 0.0164 0.1505 0.063 Uiso 1 1 calc GR . . . .
O12 O 0.7908(4) 0.02604(17) 0.04788(17) 0.0703(10) Uani 1 1 d . . . . .
H12A H 0.7990 0.0445 0.0103 0.105 Uiso 0.563(10) 1 calc R . P A 1
H12 H 0.7441 0.0462 0.0184 0.105 Uiso 0.437(10) 1 calc R . P A -2
N1 N 0.3663(3) 0.10279(12) 0.36549(14) 0.0167(6) Uani 1 1 d . . . . .
N2 N 0.4393(3) 0.21122(12) 0.44610(13) 0.0172(6) Uani 1 1 d . . . . .
N3 N 0.5154(3) 0.15908(14) 0.54183(14) 0.0227(6) Uani 1 1 d . . . . .
H3 H 0.5372 0.1275 0.5695 0.027 Uiso 1 1 calc R . . . .
N4 N 0.1741(3) 0.19829(12) 0.37920(13) 0.0169(6) Uani 1 1 d . . . . .
N5 N 0.0109(3) 0.13245(13) 0.41359(14) 0.0221(6) Uani 1 1 d . . . . .
H5 H -0.0335 0.0971 0.4203 0.027 Uiso 1 1 calc R . . . .
N6 N 0.5563(3) 0.18115(12) 0.31292(13) 0.0182(6) Uani 1 1 d . . . . .
N7 N 0.6917(3) 0.10395(12) 0.27458(14) 0.0197(6) Uani 1 1 d . . . . .
H7 H 0.7198 0.0660 0.2633 0.024 Uiso 1 1 calc R . . . .
N8 N 0.2944(3) 0.22004(12) 0.23719(13) 0.0167(6) Uani 1 1 d . . . . .
N9 N 0.3512(3) 0.39079(13) 0.25572(15) 0.0325(8) Uani 1 1 d . . . . .
H9A H 0.3808 0.4180 0.2871 0.039 Uiso 1 1 calc R . . . .
H9B H 0.3269 0.4041 0.2143 0.039 Uiso 1 1 calc R . . . .
C1 C 0.4306(4) 0.09211(15) 0.43763(17) 0.0226(8) Uani 1 1 d . . . . .
H1A H 0.3689 0.0664 0.4648 0.027 Uiso 1 1 calc R . . . .
H1B H 0.5152 0.0678 0.4340 0.027 Uiso 1 1 calc R . . . .
C2 C 0.4609(3) 0.15421(16) 0.47502(16) 0.0194(7) Uani 1 1 d . . . . .
C3 C 0.4800(3) 0.25710(16) 0.49635(16) 0.0178(7) Uani 1 1 d . . . . .
C4 C 0.5291(3) 0.22458(16) 0.55682(17) 0.0210(7) Uani 1 1 d . . . . .
C5 C 0.5766(4) 0.25755(18) 0.61672(18) 0.0279(8) Uani 1 1 d . . . . .
H5A H 0.6098 0.2359 0.6568 0.034 Uiso 1 1 calc R . . . .
C6 C 0.5716(4) 0.32423(19) 0.61314(18) 0.0306(9) Uani 1 1 d . . . . .
H6 H 0.6023 0.3481 0.6522 0.037 Uiso 1 1 calc R . . . .
C7 C 0.5221(4) 0.35770(17) 0.55322(17) 0.0251(8) Uani 1 1 d . . . . .
H7A H 0.5195 0.4028 0.5536 0.030 Uiso 1 1 calc R . . . .
C8 C 0.4770(3) 0.32443(16) 0.49347(17) 0.0210(7) Uani 1 1 d . . . . .
H8 H 0.4460 0.3462 0.4531 0.025 Uiso 1 1 calc R . . . .
C9 C 0.2198(3) 0.08224(15) 0.36023(18) 0.0213(7) Uani 1 1 d . . . . .
H9C H 0.2066 0.0446 0.3896 0.026 Uiso 1 1 calc R . . . .
H9D H 0.1935 0.0707 0.3122 0.026 Uiso 1 1 calc R . . . .
C10 C 0.1328(3) 0.13752(15) 0.38376(17) 0.0177(7) Uani 1 1 d . . . . .
C11 C 0.0738(3) 0.23537(15) 0.40956(16) 0.0179(7) Uani 1 1 d . . . . .
C12 C -0.0301(3) 0.19433(16) 0.43153(17) 0.0195(7) Uani 1 1 d . . . . .
C13 C -0.1434(4) 0.21731(18) 0.46525(18) 0.0272(8) Uani 1 1 d . . . . .
H13 H -0.2125 0.1896 0.4789 0.033 Uiso 1 1 calc R . . . .
C14 C -0.1484(4) 0.28336(18) 0.47752(19) 0.0309(9) Uani 1 1 d . . . . .
H14 H -0.2224 0.3006 0.5002 0.037 Uiso 1 1 calc R . . . .
C15 C -0.0440(4) 0.32484(17) 0.45632(19) 0.0282(8) Uani 1 1 d . . . . .
H15 H -0.0503 0.3690 0.4655 0.034 Uiso 1 1 calc R . . . .
C16 C 0.0679(3) 0.30179(16) 0.42212(17) 0.0229(8) Uani 1 1 d . . . . .
H16 H 0.1365 0.3296 0.4081 0.028 Uiso 1 1 calc R . . . .
C17 C 0.4529(3) 0.07253(15) 0.31213(17) 0.0209(7) Uani 1 1 d . . . . .
H17A H 0.3992 0.0654 0.2687 0.025 Uiso 1 1 calc R . . . .
H17B H 0.4885 0.0312 0.3289 0.025 Uiso 1 1 calc R . . . .
C18 C 0.5683(3) 0.11855(15) 0.30046(16) 0.0183(7) Uani 1 1 d . . . . .
C19 C 0.6785(3) 0.20962(15) 0.29481(15) 0.0167(7) Uani 1 1 d . . . . .
C20 C 0.7644(3) 0.16157(15) 0.26958(17) 0.0194(7) Uani 1 1 d . . . . .
C21 C 0.8916(3) 0.17592(17) 0.24373(18) 0.0256(8) Uani 1 1 d . . . . .
H21 H 0.9476 0.1440 0.2260 0.031 Uiso 1 1 calc R . . . .
C22 C 0.9300(4) 0.23998(17) 0.24585(18) 0.0280(8) Uani 1 1 d . . . . .
H22 H 1.0140 0.2517 0.2285 0.034 Uiso 1 1 calc R . . . .
C23 C 0.8468(4) 0.28827(17) 0.27326(17) 0.0235(8) Uani 1 1 d . . . . .
H23 H 0.8779 0.3309 0.2745 0.028 Uiso 1 1 calc R . . . .
C24 C 0.7206(3) 0.27429(16) 0.29837(16) 0.0207(7) Uani 1 1 d . . . . .
H24 H 0.6658 0.3063 0.3169 0.025 Uiso 1 1 calc R . . . .
C25 C 0.2493(3) 0.17512(16) 0.19071(17) 0.0211(7) Uani 1 1 d . . . . .
H25 H 0.2512 0.1319 0.2045 0.025 Uiso 1 1 calc R . . . .
C26 C 0.2005(4) 0.18975(17) 0.12360(17) 0.0242(8) Uani 1 1 d . . . . .
H26 H 0.1718 0.1568 0.0930 0.029 Uiso 1 1 calc R . . . .
C27 C 0.1945(4) 0.25334(17) 0.10224(18) 0.0263(8) Uani 1 1 d . . . . .
H27 H 0.1596 0.2644 0.0576 0.032 Uiso 1 1 calc R . . . .
C28 C 0.2422(3) 0.30070(16) 0.14917(17) 0.0212(7) Uani 1 1 d . . . . .
H28 H 0.2416 0.3441 0.1360 0.025 Uiso 1 1 calc R . . . .
C29 C 0.2904(3) 0.28260(15) 0.21572(16) 0.0163(7) Uani 1 1 d . . . . .
C30 C 0.3431(3) 0.32880(15) 0.27112(17) 0.0195(7) Uani 1 1 d . . . . .
C31 C 0.8014(4) 0.40153(18) 0.1279(2) 0.0344(9) Uani 1 1 d . . . . .
H31A H 0.8245 0.4133 0.0813 0.052 Uiso 1 1 calc GR . . . .
H31B H 0.8094 0.3554 0.1336 0.052 Uiso 1 1 calc GR . . . .
H31C H 0.8630 0.4228 0.1613 0.052 Uiso 1 1 calc GR . . . .
C32 C 0.9428(5) -0.0183(3) 0.1997(2) 0.0664(15) Uani 1 1 d . . . . .
H32A H 0.9640 -0.0276 0.2482 0.100 Uiso 1 1 calc GR . . . .
H32B H 1.0103 0.0109 0.1827 0.100 Uiso 1 1 calc GR . . . .
H32C H 0.9432 -0.0578 0.1731 0.100 Uiso 1 1 calc GR . . . .
C33 C 0.7235(11) -0.0382(4) 0.0354(4) 0.058(3) Uani 0.563(10) 1 d . . P A 1
H33A H 0.7258 -0.0624 0.0784 0.087 Uiso 0.563(10) 1 calc GR . P A 1
H33B H 0.7715 -0.0617 0.0008 0.087 Uiso 0.563(10) 1 calc GR . P A 1
H33C H 0.6298 -0.0318 0.0190 0.087 Uiso 0.563(10) 1 calc GR . P A 1
C33' C 0.8902(16) -0.0129(6) 0.0135(6) 0.086(6) Uani 0.437(10) 1 d . . P A -2
H33D H 0.9786 -0.0078 0.0373 0.130 Uiso 0.437(10) 1 calc GR . P A -2
H33E H 0.8950 0.0009 -0.0343 0.130 Uiso 0.437(10) 1 calc GR . P A -2
H33F H 0.8632 -0.0576 0.0147 0.130 Uiso 0.437(10) 1 calc GR . P A -2

loop_
_atom_site_aniso_label
_atom_site_aniso_U_11
_atom_site_aniso_U_22
_atom_site_aniso_U_33
_atom_site_aniso_U_23
_atom_site_aniso_U_13
_atom_site_aniso_U_12
Ni1 0.0162(2) 0.0142(2) 0.0145(2) 0.00052(17) 0.00069(17) -0.00045(17)
Cl1 0.0256(5) 0.0211(4) 0.0202(4) 0.0009(4) -0.0019(4) -0.0001(3)
Cl2 0.0455(6) 0.0246(5) 0.0275(5) 0.0020(4) 0.0033(4) -0.0043(4)
O1 0.0254(13) 0.0182(12) 0.0165(12) 0.0024(10) -0.0007(10) -0.0002(10)
O2 0.0487(18) 0.0424(17) 0.0393(16) -0.0196(14) -0.0052(14) -0.0085(14)
O3 0.0353(16) 0.0254(14) 0.0467(16) 0.0109(13) -0.0178(13) -0.0057(12)
O4 0.0425(17) 0.0399(16) 0.0522(18) -0.0092(14) 0.0209(15) 0.0010(13)
O5 0.0414(17) 0.0389(16) 0.0405(16) 0.0229(13) -0.0040(14) -0.0020(13)
O6 0.075(2) 0.0524(19) 0.0417(17) -0.0138(15) 0.0034(17) 0.0234(17)
O7 0.0348(17) 0.0478(18) 0.060(2) -0.0168(15) 0.0071(15) -0.0026(14)
O8 0.0449(18) 0.0291(15) 0.070(2) 0.0128(15) -0.0004(16) -0.0111(13)
O9 0.113(3) 0.052(2) 0.0390(18) 0.0245(16) -0.0146(19) -0.0243(19)
O10 0.0349(16) 0.0382(15) 0.0334(15) -0.0084(14) -0.0030(13) -0.0004(12)
O11 0.0407(17) 0.0474(17) 0.0385(16) -0.0029(15) 0.0075(14) 0.0136(14)
O12 0.080(3) 0.084(3) 0.0463(19) 0.0025(19) 0.0010(19) 0.029(2)
N1 0.0143(14) 0.0163(14) 0.0194(14) 0.0031(12) -0.0022(12) -0.0002(11)
N2 0.0144(14) 0.0181(14) 0.0187(14) -0.0004(12) -0.0007(12) -0.0017(11)
N3 0.0216(16) 0.0297(16) 0.0166(14) 0.0064(13) -0.0011(12) 0.0046(13)
N4 0.0166(14) 0.0169(14) 0.0172(13) 0.0023(12) 0.0007(12) -0.0008(11)
N5 0.0156(15) 0.0213(15) 0.0293(16) 0.0051(13) -0.0010(13) -0.0036(12)
N6 0.0158(15) 0.0213(15) 0.0172(14) 0.0015(12) -0.0023(12) 0.0004(12)
N7 0.0200(15) 0.0156(14) 0.0236(15) 0.0005(12) 0.0011(12) 0.0060(11)
N8 0.0138(14) 0.0185(14) 0.0180(14) -0.0014(12) 0.0022(11) 0.0015(11)
N9 0.053(2) 0.0209(16) 0.0223(16) 0.0034(13) -0.0127(15) -0.0054(14)
C1 0.027(2) 0.0181(17) 0.0225(17) 0.0056(15) -0.0012(15) 0.0003(14)
C2 0.0134(17) 0.0274(19) 0.0177(17) 0.0009(15) 0.0020(14) -0.0008(14)
C3 0.0130(16) 0.0242(18) 0.0161(16) -0.0035(15) -0.0001(14) -0.0002(14)
C4 0.0147(17) 0.0305(19) 0.0183(17) -0.0016(15) 0.0035(14) 0.0001(14)
C5 0.027(2) 0.040(2) 0.0169(17) 0.0002(17) -0.0002(16) 0.0051(17)
C6 0.025(2) 0.048(2) 0.0180(18) -0.0146(18) -0.0017(16) -0.0029(18)
C7 0.024(2) 0.029(2) 0.0224(18) -0.0077(16) 0.0029(15) -0.0026(16)
C8 0.0205(18) 0.0281(19) 0.0143(16) -0.0005(15) 0.0006(14) -0.0006(15)
C9 0.0195(18) 0.0157(17) 0.0283(18) 0.0006(15) -0.0034(15) -0.0026(14)
C10 0.0150(17) 0.0183(17) 0.0197(17) 0.0055(14) -0.0006(14) 0.0006(13)
C11 0.0154(17) 0.0214(17) 0.0168(16) 0.0016(14) -0.0012(14) 0.0034(14)
C12 0.0167(18) 0.0253(19) 0.0164(16) 0.0005(15) -0.0009(14) -0.0029(14)
C13 0.0176(18) 0.037(2) 0.0276(19) 0.0030(17) 0.0041(16) -0.0011(16)
C14 0.023(2) 0.039(2) 0.031(2) -0.0032(18) 0.0066(17) 0.0075(17)
C15 0.029(2) 0.0252(19) 0.030(2) -0.0053(17) -0.0009(17) 0.0073(16)
C16 0.0212(19) 0.0241(19) 0.0234(18) 0.0017(15) 0.0007(15) -0.0006(15)
C17 0.0228(19) 0.0172(17) 0.0227(17) -0.0007(15) 0.0012(15) 0.0019(14)
C18 0.0178(18) 0.0196(17) 0.0175(16) 0.0001(14) 0.0003(14) 0.0015(14)
C19 0.0157(17) 0.0236(18) 0.0103(15) 0.0017(14) -0.0050(13) -0.0014(14)
C20 0.0181(18) 0.0223(18) 0.0172(16) 0.0031(15) -0.0042(14) 0.0022(14)
C21 0.0189(19) 0.032(2) 0.0257(19) 0.0012(17) 0.0022(15) 0.0072(16)
C22 0.023(2) 0.036(2) 0.0254(19) 0.0073(17) -0.0001(16) -0.0054(16)
C23 0.0243(19) 0.0245(19) 0.0212(17) 0.0056(16) -0.0062(15) -0.0068(15)
C24 0.0206(18) 0.0232(18) 0.0178(16) -0.0002(15) -0.0044(15) 0.0004(14)
C25 0.0216(19) 0.0171(17) 0.0250(18) -0.0003(15) 0.0047(15) 0.0017(14)
C26 0.027(2) 0.0258(19) 0.0196(17) -0.0054(15) 0.0005(15) 0.0009(15)
C27 0.026(2) 0.033(2) 0.0193(17) 0.0011(16) -0.0031(16) 0.0009(16)
C28 0.0223(19) 0.0206(18) 0.0208(17) 0.0031(15) 0.0031(15) -0.0012(14)
C29 0.0112(16) 0.0197(17) 0.0182(16) 0.0015(14) 0.0027(13) 0.0014(13)
C30 0.0216(18) 0.0170(17) 0.0202(17) 0.0014(15) 0.0026(14) 0.0021(14)
C31 0.040(2) 0.031(2) 0.032(2) 0.0007(18) -0.0013(19) -0.0045(18)
C32 0.042(3) 0.107(4) 0.050(3) -0.019(3) 0.000(2) 0.029(3)
C33 0.094(8) 0.029(4) 0.050(5) 0.004(4) -0.014(5) -0.008(4)
C33' 0.126(14) 0.072(9) 0.059(8) -0.004(7) -0.014(9) 0.070(10)

loop_
_atom_type_symbol
_atom_type_description
_atom_type_scat_dispersion_real
_atom_type_scat_dispersion_imag
_atom_type_scat_source
C C 0.0033 0.0016 'International Tables Vol C Tables 4.2.6.8 and 6.1.1.4'
H H 0.0000 0.0000 'International Tables Vol C Tables 4.2.6.8 and 6.1.1.4'
Cl Cl 0.1484 0.1585 'International Tables Vol C Tables 4.2.6.8 and 6.1.1.4'
N N 0.0061 0.0033 'International Tables Vol C Tables 4.2.6.8 and 6.1.1.4'
Ni Ni 0.3393 1.1124 'International Tables Vol C Tables 4.2.6.8 and 6.1.1.4'
O O 0.0106 0.0060 'International Tables Vol C Tables 4.2.6.8 and 6.1.1.4'

loop_
_geom_angle_atom_site_label_1
_geom_angle_atom_site_label_2
_geom_angle_atom_site_label_3
_geom_angle
_geom_angle_site_symmetry_1
_geom_angle_site_symmetry_3
O1 Ni1 N1 176.70(9) . .
O1 Ni1 N8 77.61(9) . .
N2 Ni1 O1 95.11(9) . .
N2 Ni1 N1 81.80(10) . .
N2 Ni1 N4 88.64(10) . .
N2 Ni1 N6 91.05(10) . .
N2 Ni1 N8 172.72(10) . .
N4 Ni1 O1 101.44(10) . .
N4 Ni1 N1 79.70(10) . .
N4 Ni1 N6 157.36(10) . .
N4 Ni1 N8 92.72(10) . .
N6 Ni1 O1 101.13(10) . .
N6 Ni1 N1 77.85(10) . .
N6 Ni1 N8 90.43(10) . .
N8 Ni1 N1 105.49(9) . .
O2 Cl1 O3 108.75(16) . .
O2 Cl1 O4 109.87(17) . .
O2 Cl1 O5 111.13(17) . .
O4 Cl1 O3 109.57(17) . .
O4 Cl1 O5 108.86(17) . .
O5 Cl1 O3 108.64(15) . .
O6 Cl2 O7 108.31(18) . .
O8 Cl2 O6 109.8(2) . .
O8 Cl2 O7 108.44(17) . .
O8 Cl2 O9 110.35(18) . .
O9 Cl2 O6 108.7(2) . .
O9 Cl2 O7 111.1(2) . .
C30 O1 Ni1 117.0(2) . .
C31 O10 H10 109.5 . .
C32 O11 H11 109.5 . .
C33 O12 H12A 109.5 . .
C33' O12 H12 109.5 . .
C1 N1 Ni1 107.49(18) . .
C9 N1 Ni1 106.45(18) . .
C9 N1 C1 112.1(3) . .
C9 N1 C17 114.1(2) . .
C17 N1 Ni1 106.38(18) . .
C17 N1 C1 109.9(2) . .
C2 N2 Ni1 115.1(2) . .
C2 N2 C3 106.5(3) . .
C3 N2 Ni1 138.3(2) . .
C2 N3 H3 126.4 . .
C2 N3 C4 107.1(3) . .
C4 N3 H3 126.4 . .
C10 N4 Ni1 114.5(2) . .
C10 N4 C11 105.8(3) . .
C11 N4 Ni1 139.0(2) . .
C10 N5 H5 126.1 . .
C10 N5 C12 107.7(3) . .
C12 N5 H5 126.1 . .
C18 N6 Ni1 114.7(2) . .
C18 N6 C19 106.5(3) . .
C19 N6 Ni1 138.5(2) . .
C18 N7 H7 126.3 . .
C18 N7 C20 107.4(3) . .
C20 N7 H7 126.3 . .
C25 N8 Ni1 129.9(2) . .
C25 N8 C29 117.0(3) . .
C29 N8 Ni1 113.1(2) . .
H9A N9 H9B 120.0 . .
C30 N9 H9A 120.0 . .
C30 N9 H9B 120.0 . .
N1 C1 H1A 109.2 . .
N1 C1 H1B 109.2 . .
H1A C1 H1B 107.9 . .
C2 C1 N1 112.2(3) . .
C2 C1 H1A 109.2 . .
C2 C1 H1B 109.2 . .
N2 C2 N3 112.1(3) . .
N2 C2 C1 123.0(3) . .
N3 C2 C1 124.9(3) . .
N2 C3 C4 108.5(3) . .
C8 C3 N2 130.3(3) . .
C8 C3 C4 121.2(3) . .
N3 C4 C3 105.7(3) . .
N3 C4 C5 132.2(3) . .
C5 C4 C3 122.1(3) . .
C4 C5 H5A 122.0 . .
C6 C5 C4 116.0(3) . .
C6 C5 H5A 122.0 . .
C5 C6 H6 118.6 . .
C5 C6 C7 122.8(3) . .
C7 C6 H6 118.6 . .
C6 C7 H7A 119.6 . .
C8 C7 C6 120.8(3) . .
C8 C7 H7A 119.6 . .
C3 C8 H8 121.4 . .
C7 C8 C3 117.2(3) . .
C7 C8 H8 121.4 . .
N1 C9 H9C 110.0 . .
N1 C9 H9D 110.0 . .
N1 C9 C10 108.5(2) . .
H9C C9 H9D 108.4 . .
C10 C9 H9C 110.0 . .
C10 C9 H9D 110.0 . .
N4 C10 N5 112.3(3) . .
N4 C10 C9 121.5(3) . .
N5 C10 C9 126.1(3) . .
N4 C11 C12 109.0(3) . .
N4 C11 C16 130.5(3) . .
C16 C11 C12 120.4(3) . .
N5 C12 C11 105.1(3) . .
N5 C12 C13 132.5(3) . .
C13 C12 C11 122.4(3) . .
C12 C13 H13 121.6 . .
C14 C13 C12 116.8(3) . .
C14 C13 H13 121.6 . .
C13 C14 H14 119.4 . .
C13 C14 C15 121.3(3) . .
C15 C14 H14 119.4 . .
C14 C15 H15 119.1 . .
C16 C15 C14 121.7(3) . .
C16 C15 H15 119.1 . .
C11 C16 H16 121.3 . .
C15 C16 C11 117.4(3) . .
C15 C16 H16 121.3 . .
N1 C17 H17A 110.3 . .
N1 C17 H17B 110.3 . .
N1 C17 C18 106.9(2) . .
H17A C17 H17B 108.6 . .
C18 C17 H17A 110.3 . .
C18 C17 H17B 110.3 . .
N6 C18 N7 111.8(3) . .
N6 C18 C17 121.3(3) . .
N7 C18 C17 126.8(3) . .
N6 C19 C20 108.7(3) . .
N6 C19 C24 130.3(3) . .
C24 C19 C20 121.0(3) . .
N7 C20 C19 105.5(3) . .
C21 C20 N7 132.4(3) . .
C21 C20 C19 122.1(3) . .
C20 C21 H21 121.9 . .
C22 C21 C20 116.2(3) . .
C22 C21 H21 121.9 . .
C21 C22 H22 118.9 . .
C21 C22 C23 122.2(3) . .
C23 C22 H22 118.9 . .
C22 C23 H23 119.1 . .
C24 C23 C22 121.7(3) . .
C24 C23 H23 119.1 . .
C19 C24 H24 121.6 . .
C23 C24 C19 116.7(3) . .
C23 C24 H24 121.6 . .
N8 C25 H25 118.3 . .
N8 C25 C26 123.4(3) . .
C26 C25 H25 118.3 . .
C25 C26 H26 120.2 . .
C27 C26 C25 119.5(3) . .
C27 C26 H26 120.2 . .
C26 C27 H27 120.9 . .
C26 C27 C28 118.1(3) . .
C28 C27 H27 120.9 . .
C27 C28 H28 120.3 . .
C29 C28 C27 119.3(3) . .
C29 C28 H28 120.3 . .
N8 C29 C28 122.6(3) . .
N8 C29 C30 112.9(3) . .
C28 C29 C30 124.5(3) . .
O1 C30 N9 121.8(3) . .
O1 C30 C29 119.3(3) . .
N9 C30 C29 118.9(3) . .
O10 C31 H31A 109.5 . .
O10 C31 H31B 109.5 . .
O10 C31 H31C 109.5 . .
H31A C31 H31B 109.5 . .
H31A C31 H31C 109.5 . .
H31B C31 H31C 109.5 . .
O11 C32 H32A 109.5 . .
O11 C32 H32B 109.5 . .
O11 C32 H32C 109.5 . .
H32A C32 H32B 109.5 . .
H32A C32 H32C 109.5 . .
H32B C32 H32C 109.5 . .
O12 C33 H33A 109.5 . .
O12 C33 H33B 109.5 . .
O12 C33 H33C 109.5 . .
H33A C33 H33B 109.5 . .
H33A C33 H33C 109.5 . .
H33B C33 H33C 109.5 . .
O12 C33' H33D 109.5 . .
O12 C33' H33E 109.5 . .
O12 C33' H33F 109.5 . .
H33D C33' H33E 109.5 . .
H33D C33' H33F 109.5 . .
H33E C33' H33F 109.5 . .

loop_
_geom_bond_atom_site_label_1
_geom_bond_atom_site_label_2
_geom_bond_distance
_geom_bond_site_symmetry_2
Ni1 O1 2.054(2) .
Ni1 N1 2.228(2) .
Ni1 N2 2.023(3) .
Ni1 N4 2.042(3) .
Ni1 N6 2.045(3) .
Ni1 N8 2.155(3) .
Cl1 O2 1.421(3) .
Cl1 O3 1.441(2) .
Cl1 O4 1.431(3) .
Cl1 O5 1.433(3) .
Cl2 O6 1.440(3) .
Cl2 O7 1.445(3) .
Cl2 O8 1.422(3) .
Cl2 O9 1.424(3) .
O1 C30 1.247(4) .
O10 H10 0.8200 .
O10 C31 1.441(4) .
O11 H11 0.8200 .
O11 C32 1.419(5) .
O12 H12A 0.8200 .
O12 H12 0.8200 .
O12 C33 1.493(8) .
O12 C33' 1.441(12) .
N1 C1 1.501(4) .
N1 C9 1.489(4) .
N1 C17 1.491(4) .
N2 C2 1.312(4) .
N2 C3 1.391(4) .
N3 H3 0.8600 .
N3 C2 1.361(4) .
N3 C4 1.386(4) .
N4 C10 1.321(4) .
N4 C11 1.390(4) .
N5 H5 0.8600 .
N5 C10 1.346(4) .
N5 C12 1.386(4) .
N6 C18 1.319(4) .
N6 C19 1.387(4) .
N7 H7 0.8600 .
N7 C18 1.356(4) .
N7 C20 1.389(4) .
N8 C25 1.342(4) .
N8 C29 1.354(4) .
N9 H9A 0.8600 .
N9 H9B 0.8600 .
N9 C30 1.315(4) .
C1 H1A 0.9700 .
C1 H1B 0.9700 .
C1 C2 1.489(4) .
C3 C4 1.399(4) .
C3 C8 1.390(5) .
C4 C5 1.390(5) .
C5 H5A 0.9300 .
C5 C6 1.378(5) .
C6 H6 0.9300 .
C6 C7 1.401(5) .
C7 H7A 0.9300 .
C7 C8 1.385(4) .
C8 H8 0.9300 .
C9 H9C 0.9700 .
C9 H9D 0.9700 .
C9 C10 1.502(4) .
C11 C12 1.400(4) .
C11 C16 1.392(4) .
C12 C13 1.388(5) .
C13 H13 0.9300 .
C13 C14 1.384(5) .
C14 H14 0.9300 .
C14 C15 1.404(5) .
C15 H15 0.9300 .
C15 C16 1.382(5) .
C16 H16 0.9300 .
C17 H17A 0.9700 .
C17 H17B 0.9700 .
C17 C18 1.497(4) .
C19 C20 1.398(4) .
C19 C24 1.396(4) .
C20 C21 1.388(5) .
C21 H21 0.9300 .
C21 C22 1.373(5) .
C22 H22 0.9300 .
C22 C23 1.402(5) .
C23 H23 0.9300 .
C23 C24 1.372(5) .
C24 H24 0.9300 .
C25 H25 0.9300 .
C25 C26 1.378(4) .
C26 H26 0.9300 .
C26 C27 1.374(5) .
C27 H27 0.9300 .
C27 C28 1.390(5) .
C28 H28 0.9300 .
C28 C29 1.385(4) .
C29 C30 1.496(4) .
C31 H31A 0.9600 .
C31 H31B 0.9600 .
C31 H31C 0.9600 .
C32 H32A 0.9600 .
C32 H32B 0.9600 .
C32 H32C 0.9600 .
C33 H33A 0.9600 .
C33 H33B 0.9600 .
C33 H33C 0.9600 .
C33' H33D 0.9600 .
C33' H33E 0.9600 .
C33' H33F 0.9600 .

loop_
_geom_torsion_atom_site_label_1
_geom_torsion_atom_site_label_2
_geom_torsion_atom_site_label_3
_geom_torsion_atom_site_label_4
_geom_torsion
_geom_torsion_site_symmetry_1
_geom_torsion_site_symmetry_2
_geom_torsion_site_symmetry_3
_geom_torsion_site_symmetry_4
Ni1 O1 C30 N9 -176.9(3) . . . .
Ni1 O1 C30 C29 3.4(4) . . . .
Ni1 N1 C1 C2 6.0(3) . . . .
Ni1 N1 C9 C10 -31.6(3) . . . .
Ni1 N1 C17 C18 35.8(3) . . . .
Ni1 N2 C2 N3 176.9(2) . . . .
Ni1 N2 C2 C1 -2.3(4) . . . .
Ni1 N2 C3 C4 -175.8(2) . . . .
Ni1 N2 C3 C8 4.5(6) . . . .
Ni1 N4 C10 N5 173.4(2) . . . .
Ni1 N4 C10 C9 -4.2(4) . . . .
Ni1 N4 C11 C12 -169.7(2) . . . .
Ni1 N4 C11 C16 7.6(6) . . . .
Ni1 N6 C18 N7 175.4(2) . . . .
Ni1 N6 C18 C17 -2.4(4) . . . .
Ni1 N6 C19 C20 -173.2(2) . . . .
Ni1 N6 C19 C24 6.5(5) . . . .
Ni1 N8 C25 C26 177.7(3) . . . .
Ni1 N8 C29 C28 -177.8(3) . . . .
Ni1 N8 C29 C30 2.2(3) . . . .
N1 C1 C2 N2 -3.0(5) . . . .
N1 C1 C2 N3 177.9(3) . . . .
N1 C9 C10 N4 26.2(4) . . . .
N1 C9 C10 N5 -151.1(3) . . . .
N1 C17 C18 N6 -24.8(4) . . . .
N1 C17 C18 N7 157.8(3) . . . .
N2 C3 C4 N3 -0.6(4) . . . .
N2 C3 C4 C5 -179.6(3) . . . .
N2 C3 C8 C7 178.5(3) . . . .
N3 C4 C5 C6 -178.2(3) . . . .
N4 C11 C12 N5 0.1(3) . . . .
N4 C11 C12 C13 178.6(3) . . . .
N4 C11 C16 C15 -177.4(3) . . . .
N5 C12 C13 C14 177.1(3) . . . .
N6 C19 C20 N7 -1.3(3) . . . .
N6 C19 C20 C21 176.5(3) . . . .
N6 C19 C24 C23 -177.0(3) . . . .
N7 C20 C21 C22 178.5(3) . . . .
N8 C25 C26 C27 -1.1(5) . . . .
N8 C29 C30 O1 -3.8(4) . . . .
N8 C29 C30 N9 176.6(3) . . . .
C1 N1 C9 C10 85.7(3) . . . .
C1 N1 C17 C18 -80.2(3) . . . .
C2 N2 C3 C4 0.8(4) . . . .
C2 N2 C3 C8 -178.9(3) . . . .
C2 N3 C4 C3 0.2(4) . . . .
C2 N3 C4 C5 179.0(4) . . . .
C3 N2 C2 N3 -0.6(4) . . . .
C3 N2 C2 C1 -179.8(3) . . . .
C3 C4 C5 C6 0.5(5) . . . .
C4 N3 C2 N2 0.3(4) . . . .
C4 N3 C2 C1 179.4(3) . . . .
C4 C3 C8 C7 -1.1(5) . . . .
C4 C5 C6 C7 -0.1(5) . . . .
C5 C6 C7 C8 -0.9(6) . . . .
C6 C7 C8 C3 1.5(5) . . . .
C8 C3 C4 N3 179.1(3) . . . .
C8 C3 C4 C5 0.1(5) . . . .
C9 N1 C1 C2 -110.7(3) . . . .
C9 N1 C17 C18 152.9(3) . . . .
C10 N4 C11 C12 -0.9(3) . . . .
C10 N4 C11 C16 176.4(3) . . . .
C10 N5 C12 C11 0.8(3) . . . .
C10 N5 C12 C13 -177.6(4) . . . .
C11 N4 C10 N5 1.4(4) . . . .
C11 N4 C10 C9 -176.2(3) . . . .
C11 C12 C13 C14 -1.0(5) . . . .
C12 N5 C10 N4 -1.4(4) . . . .
C12 N5 C10 C9 176.0(3) . . . .
C12 C11 C16 C15 -0.4(5) . . . .
C12 C13 C14 C15 0.4(5) . . . .
C13 C14 C15 C16 0.3(6) . . . .
C14 C15 C16 C11 -0.3(5) . . . .
C16 C11 C12 N5 -177.5(3) . . . .
C16 C11 C12 C13 1.1(5) . . . .
C17 N1 C1 C2 121.4(3) . . . .
C17 N1 C9 C10 -148.6(3) . . . .
C18 N6 C19 C20 1.1(3) . . . .
C18 N6 C19 C24 -179.2(3) . . . .
C18 N7 C20 C19 1.0(3) . . . .
C18 N7 C20 C21 -176.4(4) . . . .
C19 N6 C18 N7 -0.4(4) . . . .
C19 N6 C18 C17 -178.2(3) . . . .
C19 C20 C21 C22 1.5(5) . . . .
C20 N7 C18 N6 -0.4(4) . . . .
C20 N7 C18 C17 177.2(3) . . . .
C20 C19 C24 C23 2.7(4) . . . .
C20 C21 C22 C23 0.8(5) . . . .
C21 C22 C23 C24 -1.3(5) . . . .
C22 C23 C24 C19 -0.5(5) . . . .
C24 C19 C20 N7 179.0(3) . . . .
C24 C19 C20 C21 -3.3(5) . . . .
C25 N8 C29 C28 0.2(5) . . . .
C25 N8 C29 C30 -179.8(3) . . . .
C25 C26 C27 C28 1.8(5) . . . .
C26 C27 C28 C29 -1.5(5) . . . .
C27 C28 C29 N8 0.5(5) . . . .
C27 C28 C29 C30 -179.4(3) . . . .
C28 C29 C30 O1 176.2(3) . . . .
C28 C29 C30 N9 -3.4(5) . . . .
C29 N8 C25 C26 0.1(5) . . . .
